data_7121193
loop_
_publ_author_name
'Grant, Lauren N.'
'Miehlich, Matthias E.'
'Meyer, Karsten'
'Mindiola, Daniel J.'

_publ_section_title
;
 Arrested disproportionation in trivalent, mononuclear, and
 non-metallocene complexes of Zr(iii) and Hf(iii).
;
_journal_issue 16
_journal_name_full 'Chemical communications (Cambridge, England)'
_journal_page_first 2052
_journal_page_last 2055
_journal_paper_doi 10.1039/c7cc08815a
_journal_volume 54
_journal_year 2018
_chemical_formula_moiety 'C44 H62 Cl2 N2 P2 Zr, 2(C6 H14)'
_chemical_formula_sum 'C56 H90 Cl2 N2 P2 Zr'
_chemical_formula_weight 1015.35
_chemical_properties_physical Air-sensitive,Moisture-sensitive
_space_group_crystal_system orthorhombic
_space_group_IT_number 19
_space_group_name_Hall 'P 2ac 2ab'
_space_group_name_H-M_alt 'P 21 21 21'
_symmetry_space_group_name_Hall 'P 2ac 2ab'
_symmetry_space_group_name_H-M 'P 21 21 21'
_atom_sites_solution_hydrogens geom
_atom_sites_solution_primary direct
_atom_sites_solution_secondary difmap
_audit_creation_date 2017-10-27
_audit_creation_method
;
Olex2 1.2
(compiled Jan 19 2015 12:28:14 for OlexSys, GUI svn.r4998)
;
_audit_update_record
;
2017-10-30 deposited with the CCDC.
2018-01-26 downloaded from the CCDC.
;
_cell_angle_alpha 90
_cell_angle_beta 90
_cell_angle_gamma 90
_cell_formula_units_Z 8
_cell_length_a 13.3448(6)
_cell_length_b 25.7942(13)
_cell_length_c 31.7835(15)
_cell_measurement_reflns_used 9275
_cell_measurement_temperature 100
_cell_measurement_theta_max 27.490
_cell_measurement_theta_min 2.488
_cell_volume 10940.5(9)
_computing_cell_refinement 'SAINT v7.68A (Bruker, 2009)'
_computing_data_collection 'Bruker APEX2 v2014.11-0'
_computing_data_reduction 'SAINT v7.68A (Bruker, 2009)'
_computing_molecular_graphics 'Olex2 (Dolomanov et al., 2009)'
_computing_publication_material 'Olex2 (Dolomanov et al., 2009)'
_computing_structure_refinement 'ShelXL (Sheldrick, 2008)'
_computing_structure_solution 'SIR2004 (Burla et al., 2007)'
_diffrn_ambient_temperature 100
_diffrn_measured_fraction_theta_full 0.999
_diffrn_measured_fraction_theta_max 0.997
_diffrn_measurement_device 'CCD Area Detector'
_diffrn_measurement_device_type 'Bruker APEX-II CCD'
_diffrn_measurement_method '\f and \w scans'
_diffrn_radiation_monochromator graphite
_diffrn_radiation_type MoK\a
_diffrn_radiation_wavelength 0.71073
_diffrn_reflns_av_R_equivalents 0.0802
_diffrn_reflns_av_unetI/netI 0.0505
_diffrn_reflns_Laue_measured_fraction_full 0.999
_diffrn_reflns_Laue_measured_fraction_max 0.997
_diffrn_reflns_limit_h_max 17
_diffrn_reflns_limit_h_min -17
_diffrn_reflns_limit_k_max 33
_diffrn_reflns_limit_k_min -33
_diffrn_reflns_limit_l_max 41
_diffrn_reflns_limit_l_min -41
_diffrn_reflns_number 168592
_diffrn_reflns_point_group_measured_fraction_full 0.999
_diffrn_reflns_point_group_measured_fraction_max 0.996
_diffrn_reflns_theta_full 25.242
_diffrn_reflns_theta_max 27.562
_diffrn_reflns_theta_min 1.993
_diffrn_source 'sealed tube'
_diffrn_standards_number 0
_exptl_absorpt_coefficient_mu 0.394
_exptl_absorpt_correction_T_max 0.7456
_exptl_absorpt_correction_T_min 0.6731
_exptl_absorpt_correction_type none
_exptl_crystal_colour orange
_exptl_crystal_density_diffrn 1.233
_exptl_crystal_description needles
_exptl_crystal_F_000 4352
_exptl_crystal_recrystallization_method 'Re-crystallisation from solvent'
_exptl_crystal_size_max 0.48
_exptl_crystal_size_mid 0.06
_exptl_crystal_size_min 0.05
_refine_diff_density_max 0.855
_refine_diff_density_min -0.441
_refine_diff_density_rms 0.062
_refine_ls_abs_structure_details
;
 Flack x determined using 8884 quotients [(I+)-(I-)]/[(I+)+(I-)]
 (Parsons, Flack and Wagner, Acta Cryst. B69 (2013) 249-259).
;
_refine_ls_abs_structure_Flack -0.004(10)
_refine_ls_extinction_method none
_refine_ls_goodness_of_fit_ref 1.025
_refine_ls_hydrogen_treatment constr
_refine_ls_matrix_type full
_refine_ls_number_parameters 951
_refine_ls_number_reflns 25203
_refine_ls_number_restraints 0
_refine_ls_restrained_S_all 1.025
_refine_ls_R_factor_all 0.0516
_refine_ls_R_factor_gt 0.0393
_refine_ls_shift/su_max 0.003
_refine_ls_shift/su_mean 0.000
_refine_ls_structure_factor_coef Fsqd
_refine_ls_weighting_details 'w=1/[\s^2^(Fo^2^)+(0.0434P)^2^+3.7373P] where P=(Fo^2^+2Fc^2^)/3'
_refine_ls_weighting_scheme calc
_refine_ls_wR_factor_gt 0.0844
_refine_ls_wR_factor_ref 0.0893
_reflns_Friedel_coverage 0.847
_reflns_Friedel_fraction_full 1.000
_reflns_Friedel_fraction_max 0.995
_reflns_number_gt 21835
_reflns_number_total 25203
_reflns_threshold_expression 'I > 2\s(I)'
_cod_data_source_file c7cc08815a2.cif
_cod_data_source_block mo_9242b_0m
_cod_depositor_comments 'Adding full bibliography for 7121193--7121196.cif.'
_cod_database_code 7121193
_shelx_space_group_comment
;
The symmetry employed for this shelxl refinement is uniquely defined
by the following loop, which should always be used as a source of
symmetry information in preference to the above space-group names.
They are only intended as comments.
;
_shelx_shelxl_version_number 2014/7
_olex2_submission_special_instructions 'No special instructions were received'

loop_
_space_group_symop_operation_xyz
'x, y, z'
'x+1/2, -y+1/2, -z'
'-x, y+1/2, -z+1/2'
'-x+1/2, -y, z+1/2'

loop_
_atom_site_label
_atom_site_type_symbol
_atom_site_fract_x
_atom_site_fract_y
_atom_site_fract_z
_atom_site_U_iso_or_equiv
_atom_site_adp_type
_atom_site_occupancy
_atom_site_site_symmetry_order
_atom_site_calc_flag
_atom_site_refinement_flags_posn
Zr1 Zr 0.68586(3) 0.39434(2) 0.55921(2) 0.01521(8) Uani 1 1 d .
Cl1 Cl 0.57390(7) 0.32571(4) 0.53298(3) 0.01961(19) Uani 1 1 d .
Cl2 Cl 0.72957(7) 0.47837(4) 0.59013(3) 0.02364(19) Uani 1 1 d .
P1 P 0.54626(7) 0.40002(4) 0.62729(3) 0.01631(19) Uani 1 1 d .
P2 P 0.56624(7) 0.45519(4) 0.49964(3) 0.01693(19) Uani 1 1 d .
N1 N 0.7491(2) 0.35426(12) 0.61109(9) 0.0156(6) Uani 1 1 d .
N2 N 0.7635(2) 0.39939(12) 0.50207(9) 0.0159(6) Uani 1 1 d .
C1 C 0.7266(3) 0.35855(14) 0.65442(11) 0.0167(7) Uani 1 1 d .
C2 C 0.7891(3) 0.33917(15) 0.68597(11) 0.0202(8) Uani 1 1 d .
H2 H 0.8451 0.3199 0.6784 0.024 Uiso 1 1 calc R
C3 C 0.7701(3) 0.34780(16) 0.72812(11) 0.0225(8) Uani 1 1 d .
H3 H 0.8144 0.3349 0.7481 0.027 Uiso 1 1 calc R
C4 C 0.6862(3) 0.37536(16) 0.74140(12) 0.0234(8) Uani 1 1 d .
C5 C 0.6197(3) 0.39171(17) 0.71088(12) 0.0228(8) Uani 1 1 d .
H5 H 0.5611 0.4084 0.7191 0.027 Uiso 1 1 calc R
C6 C 0.6379(3) 0.38373(15) 0.66739(11) 0.0191(8) Uani 1 1 d .
C7 C 0.6697(3) 0.3870(2) 0.78766(12) 0.0354(11) Uani 1 1 d .
H7A H 0.6049 0.4026 0.7914 0.053 Uiso 1 1 calc GR
H7B H 0.7206 0.4105 0.7974 0.053 Uiso 1 1 calc GR
H7C H 0.6730 0.3554 0.8035 0.053 Uiso 1 1 calc GR
C8 C 0.4597(3) 0.34329(16) 0.63110(12) 0.0207(8) Uani 1 1 d .
H8 H 0.4992 0.3131 0.6225 0.025 Uiso 1 1 calc R
C9 C 0.3721(3) 0.3462(2) 0.60031(14) 0.0313(10) Uani 1 1 d .
H9A H 0.3234 0.3705 0.6105 0.047 Uiso 1 1 calc GR
H9B H 0.3417 0.3126 0.5977 0.047 Uiso 1 1 calc GR
H9C H 0.3960 0.3573 0.5733 0.047 Uiso 1 1 calc GR
C10 C 0.4212(3) 0.33108(17) 0.67553(13) 0.0272(9) Uani 1 1 d .
H10A H 0.3854 0.3605 0.6863 0.041 Uiso 1 1 calc GR
H10B H 0.4769 0.3235 0.6936 0.041 Uiso 1 1 calc GR
H10C H 0.3772 0.3017 0.6744 0.041 Uiso 1 1 calc GR
C11 C 0.4775(3) 0.45692(16) 0.64935(12) 0.0212(8) Uani 1 1 d .
H11 H 0.4386 0.4449 0.6736 0.025 Uiso 1 1 calc R
C12 C 0.4047(4) 0.4775(2) 0.61688(15) 0.0508(16) Uani 1 1 d .
H12A H 0.3758 0.5093 0.6268 0.076 Uiso 1 1 calc GR
H12B H 0.3526 0.4525 0.6123 0.076 Uiso 1 1 calc GR
H12C H 0.4396 0.4838 0.5910 0.076 Uiso 1 1 calc GR
C13 C 0.5466(3) 0.50024(18) 0.66428(15) 0.0330(10) Uani 1 1 d .
H13A H 0.5835 0.5137 0.6408 0.050 Uiso 1 1 calc GR
H13B H 0.5925 0.4868 0.6848 0.050 Uiso 1 1 calc GR
H13C H 0.5074 0.5275 0.6766 0.050 Uiso 1 1 calc GR
C14 C 0.8360(3) 0.32176(15) 0.60313(11) 0.0166(8) Uani 1 1 d .
C15 C 0.8227(3) 0.26817(15) 0.59629(12) 0.0188(8) Uani 1 1 d .
C16 C 0.9067(3) 0.23711(16) 0.59165(12) 0.0223(8) Uani 1 1 d .
H16 H 0.8986 0.2020 0.5859 0.027 Uiso 1 1 calc R
C17 C 1.0034(3) 0.25737(17) 0.59548(12) 0.0243(9) Uani 1 1 d .
C18 C 1.0141(3) 0.30927(16) 0.60366(12) 0.0221(8) Uani 1 1 d .
H18 H 1.0784 0.3227 0.6068 0.027 Uiso 1 1 calc R
C19 C 0.9323(3) 0.34264(16) 0.60743(11) 0.0191(8) Uani 1 1 d .
C20 C 0.7198(3) 0.24407(15) 0.59656(13) 0.0234(8) Uani 1 1 d .
H20A H 0.6842 0.2543 0.5717 0.035 Uiso 1 1 calc GR
H20B H 0.6838 0.2556 0.6210 0.035 Uiso 1 1 calc GR
H20C H 0.7259 0.2070 0.5972 0.035 Uiso 1 1 calc GR
C21 C 1.0930(3) 0.22160(18) 0.58955(15) 0.0325(10) Uani 1 1 d .
H21A H 1.0989 0.2124 0.5604 0.049 Uiso 1 1 calc GR
H21B H 1.0838 0.1908 0.6060 0.049 Uiso 1 1 calc GR
H21C H 1.1529 0.2390 0.5985 0.049 Uiso 1 1 calc GR
C22 C 0.9488(3) 0.39887(16) 0.61836(12) 0.0231(8) Uani 1 1 d .
H22A H 0.9084 0.4202 0.6004 0.035 Uiso 1 1 calc GR
H22B H 1.0182 0.4074 0.6145 0.035 Uiso 1 1 calc GR
H22C H 0.9303 0.4047 0.6472 0.035 Uiso 1 1 calc GR
C23 C 0.7320(3) 0.41196(15) 0.46068(11) 0.0187(8) Uani 1 1 d .
C24 C 0.7917(3) 0.40022(16) 0.42531(11) 0.0199(8) Uani 1 1 d .
H24 H 0.8537 0.3845 0.4291 0.024 Uiso 1 1 calc R
C25 C 0.7596(3) 0.41164(16) 0.38546(12) 0.0237(9) Uani 1 1 d .
H25 H 0.8001 0.4029 0.3627 0.028 Uiso 1 1 calc R
C26 C 0.6677(3) 0.43603(17) 0.37790(12) 0.0254(9) Uani 1 1 d .
C27 C 0.6093(3) 0.44800(17) 0.41232(13) 0.0251(9) Uani 1 1 d .
H27 H 0.5475 0.4637 0.4080 0.030 Uiso 1 1 calc R
C28 C 0.6400(3) 0.43732(15) 0.45381(12) 0.0193(8) Uani 1 1 d .
C29 C 0.6339(4) 0.4483(2) 0.33329(13) 0.0425(13) Uani 1 1 d .
H29A H 0.5691 0.4644 0.3341 0.064 Uiso 1 1 calc GR
H29B H 0.6301 0.4168 0.3173 0.064 Uiso 1 1 calc GR
H29C H 0.6811 0.4714 0.3204 0.064 Uiso 1 1 calc GR
C30 C 0.4358(3) 0.44582(16) 0.47971(12) 0.0209(8) Uani 1 1 d .
H30 H 0.4285 0.4685 0.4551 0.025 Uiso 1 1 calc R
C31 C 0.4162(3) 0.39065(16) 0.46442(13) 0.0235(8) Uani 1 1 d .
H31A H 0.4190 0.3672 0.4879 0.035 Uiso 1 1 calc GR
H31B H 0.4661 0.3811 0.4441 0.035 Uiso 1 1 calc GR
H31C H 0.3510 0.3889 0.4517 0.035 Uiso 1 1 calc GR
C32 C 0.3558(3) 0.46296(19) 0.51165(13) 0.0291(10) Uani 1 1 d .
H32A H 0.2913 0.4634 0.4983 0.044 Uiso 1 1 calc GR
H32B H 0.3715 0.4971 0.5218 0.044 Uiso 1 1 calc GR
H32C H 0.3547 0.4391 0.5348 0.044 Uiso 1 1 calc GR
C33 C 0.5795(3) 0.52768(17) 0.50230(13) 0.0290(9) Uani 1 1 d .
H33 H 0.5539 0.5387 0.5298 0.035 Uiso 1 1 calc R
C34 C 0.5207(6) 0.5580(2) 0.4685(2) 0.081(3) Uani 1 1 d .
H34A H 0.5244 0.5944 0.4745 0.122 Uiso 1 1 calc GR
H34B H 0.4519 0.5471 0.4687 0.122 Uiso 1 1 calc GR
H34C H 0.5493 0.5513 0.4413 0.122 Uiso 1 1 calc GR
C35 C 0.6827(4) 0.5454(2) 0.49940(18) 0.0525(14) Uani 1 1 d .
H35A H 0.7092 0.5367 0.4722 0.079 Uiso 1 1 calc GR
H35B H 0.7220 0.5289 0.5209 0.079 Uiso 1 1 calc GR
H35C H 0.6849 0.5823 0.5032 0.079 Uiso 1 1 calc GR
C36 C 0.8670(3) 0.38196(15) 0.50523(11) 0.0163(8) Uani 1 1 d .
C37 C 0.8912(3) 0.32990(15) 0.49918(11) 0.0180(8) Uani 1 1 d .
C38 C 0.9916(3) 0.31466(15) 0.50161(12) 0.0183(8) Uani 1 1 d .
H38 H 1.0085 0.2802 0.4969 0.022 Uiso 1 1 calc R
C39 C 1.0672(3) 0.35053(15) 0.51103(11) 0.0180(8) Uani 1 1 d .
C40 C 1.0422(3) 0.40165(16) 0.51555(11) 0.0199(8) Uani 1 1 d .
H40 H 1.0926 0.4255 0.5215 0.024 Uiso 1 1 calc R
C41 C 0.9426(3) 0.41960(16) 0.51143(12) 0.0194(8) Uani 1 1 d .
C42 C 0.8147(3) 0.29019(15) 0.48723(12) 0.0209(8) Uani 1 1 d .
H42A H 0.7582 0.2927 0.5058 0.031 Uiso 1 1 calc GR
H42B H 0.8436 0.2562 0.4894 0.031 Uiso 1 1 calc GR
H42C H 0.7933 0.2961 0.4588 0.031 Uiso 1 1 calc GR
C43 C 1.1749(3) 0.33244(16) 0.51483(13) 0.0241(9) Uani 1 1 d .
H43A H 1.2005 0.3243 0.4874 0.036 Uiso 1 1 calc GR
H43B H 1.1776 0.3021 0.5323 0.036 Uiso 1 1 calc GR
H43C H 1.2146 0.3595 0.5272 0.036 Uiso 1 1 calc GR
C44 C 0.9219(3) 0.47620(16) 0.51124(13) 0.0249(9) Uani 1 1 d .
H44A H 0.8855 0.4854 0.5362 0.037 Uiso 1 1 calc GR
H44B H 0.8826 0.4849 0.4869 0.037 Uiso 1 1 calc GR
H44C H 0.9840 0.4949 0.5105 0.037 Uiso 1 1 calc GR
Zr2 Zr 0.27228(3) 0.47029(2) 0.82123(2) 0.01894(8) Uani 1 1 d .
Cl3 Cl 0.14834(7) 0.47560(4) 0.87853(3) 0.0267(2) Uani 1 1 d .
Cl4 Cl 0.37159(7) 0.42862(4) 0.76519(3) 0.0251(2) Uani 1 1 d .
P3 P 0.11297(8) 0.41492(4) 0.78199(4) 0.0247(2) Uani 1 1 d .
P4 P 0.33893(8) 0.37982(4) 0.86611(4) 0.0267(2) Uani 1 1 d .
N3 N 0.1922(2) 0.52380(13) 0.78439(10) 0.0206(7) Uani 1 1 d .
N4 N 0.4052(2) 0.48958(13) 0.85245(10) 0.0206(7) Uani 1 1 d .
C45 C 0.0969(3) 0.52005(16) 0.76487(12) 0.0220(8) Uani 1 1 d .
C46 C 0.0495(3) 0.56273(18) 0.74663(13) 0.0267(9) Uani 1 1 d .
H46 H 0.0805 0.5950 0.7472 0.032 Uiso 1 1 calc R
C47 C -0.0438(3) 0.55745(18) 0.72758(14) 0.0299(10) Uani 1 1 d .
H47 H -0.0736 0.5864 0.7155 0.036 Uiso 1 1 calc R
C48 C -0.0935(3) 0.5104(2) 0.72608(14) 0.0333(11) Uani 1 1 d .
C49 C -0.0471(3) 0.46805(18) 0.74387(13) 0.0278(9) Uani 1 1 d .
H49 H -0.0795 0.4361 0.7433 0.033 Uiso 1 1 calc R
C50 C 0.0478(3) 0.47171(17) 0.76288(12) 0.0229(8) Uani 1 1 d .
C51 C -0.1972(4) 0.5052(2) 0.70637(17) 0.0470(14) Uani 1 1 d .
H51A H -0.2075 0.4701 0.6974 0.070 Uiso 1 1 calc GR
H51B H -0.2022 0.5280 0.6826 0.070 Uiso 1 1 calc GR
H51C H -0.2473 0.5144 0.7267 0.070 Uiso 1 1 calc GR
C52 C 0.1414(4) 0.37800(18) 0.73270(15) 0.0365(11) Uani 1 1 d .
H52 H 0.2005 0.3569 0.7391 0.044 Uiso 1 1 calc R
C53 C 0.0649(5) 0.3416(3) 0.7173(2) 0.0677(18) Uani 1 1 d .
H53A H 0.0032 0.3598 0.7126 0.102 Uiso 1 1 calc GR
H53B H 0.0546 0.3148 0.7378 0.102 Uiso 1 1 calc GR
H53C H 0.0871 0.3264 0.6913 0.102 Uiso 1 1 calc GR
C54 C 0.1732(4) 0.41489(19) 0.69716(14) 0.0362(11) Uani 1 1 d .
H54A H 0.1870 0.3952 0.6722 0.054 Uiso 1 1 calc GR
H54B H 0.2324 0.4334 0.7055 0.054 Uiso 1 1 calc GR
H54C H 0.1202 0.4391 0.6916 0.054 Uiso 1 1 calc GR
C55 C 0.0144(4) 0.3743(2) 0.80754(16) 0.0394(12) Uani 1 1 d .
H55 H -0.0307 0.3621 0.7853 0.047 Uiso 1 1 calc R
C56 C 0.0618(5) 0.3270(3) 0.8275(2) 0.075(2) Uani 1 1 d .
H56A H 0.0961 0.3370 0.8528 0.112 Uiso 1 1 calc GR
H56B H 0.1087 0.3118 0.8082 0.112 Uiso 1 1 calc GR
H56C H 0.0106 0.3022 0.8342 0.112 Uiso 1 1 calc GR
C57 C -0.0491(5) 0.4048(3) 0.83934(19) 0.077(2) Uani 1 1 d .
H57A H -0.1031 0.3833 0.8491 0.115 Uiso 1 1 calc GR
H57B H -0.0759 0.4352 0.8260 0.115 Uiso 1 1 calc GR
H57C H -0.0080 0.4148 0.8628 0.115 Uiso 1 1 calc GR
C58 C 0.2405(3) 0.57393(15) 0.77932(12) 0.0208(8) Uani 1 1 d .
C59 C 0.2943(3) 0.58453(16) 0.74261(12) 0.0224(8) Uani 1 1 d .
C60 C 0.3409(3) 0.63282(17) 0.73848(14) 0.0291(10) Uani 1 1 d .
H60 H 0.3784 0.6395 0.7144 0.035 Uiso 1 1 calc R
C61 C 0.3334(3) 0.67090(17) 0.76873(13) 0.0272(9) Uani 1 1 d .
C62 C 0.2743(3) 0.66042(16) 0.80345(13) 0.0251(9) Uani 1 1 d .
H62 H 0.2655 0.6863 0.8235 0.030 Uiso 1 1 calc R
C63 C 0.2276(3) 0.61293(15) 0.80963(12) 0.0220(8) Uani 1 1 d .
C64 C 0.2989(3) 0.54632(19) 0.70701(13) 0.0323(10) Uani 1 1 d .
H64A H 0.3397 0.5601 0.6848 0.048 Uiso 1 1 calc GR
H64B H 0.2325 0.5400 0.6966 0.048 Uiso 1 1 calc GR
H64C H 0.3275 0.5144 0.7169 0.048 Uiso 1 1 calc GR
C65 C 0.3860(4) 0.72217(18) 0.76374(17) 0.0401(12) Uani 1 1 d .
H65A H 0.3445 0.7493 0.7748 0.060 Uiso 1 1 calc GR
H65B H 0.3988 0.7285 0.7345 0.060 Uiso 1 1 calc GR
H65C H 0.4484 0.7214 0.7788 0.060 Uiso 1 1 calc GR
C66 C 0.1610(3) 0.60517(18) 0.84751(13) 0.0294(9) Uani 1 1 d .
H66A H 0.1094 0.5806 0.8408 0.044 Uiso 1 1 calc GR
H66B H 0.1311 0.6376 0.8553 0.044 Uiso 1 1 calc GR
H66C H 0.2003 0.5923 0.8706 0.044 Uiso 1 1 calc GR
C67 C 0.4826(3) 0.45710(16) 0.86867(12) 0.0226(9) Uani 1 1 d .
C68 C 0.5779(3) 0.47606(17) 0.87961(12) 0.0257(9) Uani 1 1 d .
H68 H 0.5916 0.5112 0.8765 0.031 Uiso 1 1 calc R
C69 C 0.6514(3) 0.44361(19) 0.89485(14) 0.0321(10) Uani 1 1 d .
H69 H 0.7135 0.4576 0.9017 0.039 Uiso 1 1 calc R
C70 C 0.6362(3) 0.39110(18) 0.90027(14) 0.0319(10) Uani 1 1 d .
C71 C 0.5425(3) 0.37218(18) 0.89006(14) 0.0298(10) Uani 1 1 d .
H71 H 0.5300 0.3370 0.8938 0.036 Uiso 1 1 calc R
C72 C 0.4648(3) 0.40361(16) 0.87427(13) 0.0235(8) Uani 1 1 d .
C73 C 0.7194(4) 0.3551(2) 0.91608(18) 0.0463(13) Uani 1 1 d .
H73A H 0.6923 0.3313 0.9363 0.069 Uiso 1 1 calc GR
H73B H 0.7712 0.3754 0.9291 0.069 Uiso 1 1 calc GR
H73C H 0.7470 0.3362 0.8928 0.069 Uiso 1 1 calc GR
C74 C 0.3528(4) 0.31295(18) 0.84228(17) 0.0397(12) Uani 1 1 d .
H74 H 0.2888 0.3070 0.8280 0.048 Uiso 1 1 calc R
C75 C 0.3607(7) 0.2695(3) 0.8726(3) 0.096(3) Uani 1 1 d .
H75A H 0.4250 0.2705 0.8861 0.143 Uiso 1 1 calc GR
H75B H 0.3532 0.2372 0.8579 0.143 Uiso 1 1 calc GR
H75C H 0.3089 0.2726 0.8934 0.143 Uiso 1 1 calc GR
C76 C 0.4293(4) 0.3101(2) 0.80760(18) 0.0468(13) Uani 1 1 d .
H76A H 0.4180 0.3378 0.7880 0.070 Uiso 1 1 calc GR
H76B H 0.4235 0.2775 0.7933 0.070 Uiso 1 1 calc GR
H76C H 0.4953 0.3133 0.8194 0.070 Uiso 1 1 calc GR
C77 C 0.2992(4) 0.3667(2) 0.92165(16) 0.0400(12) Uani 1 1 d .
H77 H 0.3423 0.3386 0.9319 0.048 Uiso 1 1 calc R
C78 C 0.3183(4) 0.4126(2) 0.95046(15) 0.0446(12) Uani 1 1 d .
H78A H 0.2822 0.4423 0.9402 0.067 Uiso 1 1 calc GR
H78B H 0.3887 0.4203 0.9510 0.067 Uiso 1 1 calc GR
H78C H 0.2960 0.4044 0.9784 0.067 Uiso 1 1 calc GR
C79 C 0.1943(5) 0.3487(3) 0.9275(2) 0.0668(18) Uani 1 1 d .
H79A H 0.1827 0.3415 0.9567 0.100 Uiso 1 1 calc GR
H79B H 0.1836 0.3177 0.9113 0.100 Uiso 1 1 calc GR
H79C H 0.1489 0.3752 0.9182 0.100 Uiso 1 1 calc GR
C80 C 0.4298(3) 0.54438(15) 0.85459(12) 0.0194(8) Uani 1 1 d .
C81 C 0.4873(3) 0.56733(15) 0.82236(13) 0.0202(8) Uani 1 1 d .
C82 C 0.5170(3) 0.61867(16) 0.82750(13) 0.0229(9) Uani 1 1 d .
H82 H 0.5537 0.6345 0.8062 0.027 Uiso 1 1 calc R
C83 C 0.4938(3) 0.64720(16) 0.86339(13) 0.0232(9) Uani 1 1 d .
C84 C 0.4376(3) 0.62350(16) 0.89403(13) 0.0228(8) Uani 1 1 d .
H84 H 0.4201 0.6423 0.9179 0.027 Uiso 1 1 calc R
C85 C 0.4059(3) 0.57234(16) 0.89066(12) 0.0212(8) Uani 1 1 d .
C86 C 0.5236(3) 0.53768(16) 0.78460(12) 0.0234(9) Uani 1 1 d .
H86A H 0.5696 0.5588 0.7689 0.035 Uiso 1 1 calc GR
H86B H 0.4676 0.5287 0.7671 0.035 Uiso 1 1 calc GR
H86C H 0.5569 0.5066 0.7937 0.035 Uiso 1 1 calc GR
C87 C 0.5323(4) 0.70156(17) 0.86880(16) 0.0341(11) Uani 1 1 d .
H87A H 0.5143 0.7141 0.8962 0.051 Uiso 1 1 calc GR
H87B H 0.5033 0.7236 0.8477 0.051 Uiso 1 1 calc GR
H87C H 0.6039 0.7017 0.8660 0.051 Uiso 1 1 calc GR
C88 C 0.3521(3) 0.54791(17) 0.92711(12) 0.0251(9) Uani 1 1 d .
H88A H 0.2930 0.5306 0.9171 0.038 Uiso 1 1 calc GR
H88B H 0.3336 0.5743 0.9470 0.038 Uiso 1 1 calc GR
H88C H 0.3954 0.5232 0.9405 0.038 Uiso 1 1 calc GR

loop_
_atom_site_aniso_label
_atom_site_aniso_U_11
_atom_site_aniso_U_22
_atom_site_aniso_U_33
_atom_site_aniso_U_23
_atom_site_aniso_U_13
_atom_site_aniso_U_12
Zr1 0.01222(16) 0.02002(17) 0.01338(15) 0.00052(14) -0.00006(13) 0.00169(14)
Cl1 0.0171(4) 0.0234(5) 0.0183(4) -0.0014(4) -0.0017(3) -0.0001(4)
Cl2 0.0226(4) 0.0235(5) 0.0248(5) -0.0019(4) -0.0010(4) -0.0004(4)
P1 0.0128(4) 0.0217(5) 0.0145(4) -0.0014(4) -0.0003(3) 0.0019(4)
P2 0.0137(5) 0.0215(5) 0.0156(4) 0.0011(4) -0.0003(4) 0.0020(4)
N1 0.0135(16) 0.0192(15) 0.0142(15) 0.0001(12) 0.0012(11) 0.0013(12)
N2 0.0134(14) 0.0199(15) 0.0143(14) 0.0007(13) 0.0001(12) 0.0012(13)
C1 0.0138(17) 0.0222(19) 0.0142(17) 0.0009(14) 0.0016(15) -0.0044(15)
C2 0.0158(19) 0.026(2) 0.0189(19) 0.0012(16) -0.0003(14) 0.0001(15)
C3 0.0178(18) 0.035(2) 0.0143(18) 0.0028(16) -0.0060(16) -0.0005(18)
C4 0.0203(19) 0.036(2) 0.0144(17) -0.0042(16) 0.0009(16) -0.0013(18)
C5 0.0135(18) 0.035(2) 0.0195(19) -0.0040(18) 0.0001(14) 0.0016(17)
C6 0.0158(18) 0.026(2) 0.0150(18) 0.0000(15) -0.0016(14) 0.0002(15)
C7 0.024(2) 0.069(3) 0.0138(18) -0.007(2) -0.0003(16) 0.003(2)
C8 0.0186(19) 0.023(2) 0.0209(19) -0.0030(16) -0.0024(15) -0.0022(15)
C9 0.019(2) 0.050(3) 0.026(2) 0.003(2) -0.0065(17) -0.004(2)
C10 0.023(2) 0.032(2) 0.026(2) -0.0054(19) 0.0033(18) -0.0032(17)
C11 0.0171(19) 0.026(2) 0.0205(19) -0.0049(16) -0.0017(15) 0.0063(15)
C12 0.069(4) 0.053(3) 0.030(3) -0.017(2) -0.022(2) 0.039(3)
C13 0.029(2) 0.031(2) 0.039(3) -0.008(2) 0.010(2) -0.0005(19)
C14 0.0164(19) 0.0212(19) 0.0122(16) 0.0005(15) -0.0012(14) 0.0053(15)
C15 0.0179(19) 0.0204(19) 0.0180(18) 0.0017(15) 0.0010(15) 0.0007(16)
C16 0.026(2) 0.023(2) 0.0180(19) 0.0021(16) 0.0001(16) 0.0020(17)
C17 0.024(2) 0.030(2) 0.019(2) 0.0057(17) 0.0063(16) 0.0082(18)
C18 0.0134(19) 0.032(2) 0.021(2) 0.0046(17) 0.0005(15) 0.0002(16)
C19 0.0180(19) 0.026(2) 0.0131(17) 0.0017(15) 0.0035(15) 0.0021(16)
C20 0.022(2) 0.022(2) 0.026(2) 0.0034(16) 0.0017(17) -0.0028(17)
C21 0.023(2) 0.035(3) 0.039(3) 0.003(2) 0.0064(19) 0.0130(19)
C22 0.0180(19) 0.030(2) 0.0213(19) 0.0002(18) -0.0013(15) -0.0010(17)
C23 0.0153(17) 0.0265(19) 0.0143(17) 0.0005(15) -0.0007(15) -0.0032(16)
C24 0.0110(18) 0.029(2) 0.0202(18) 0.0033(16) 0.0018(13) 0.0022(15)
C25 0.019(2) 0.034(2) 0.0180(18) 0.0036(16) 0.0028(15) -0.0025(17)
C26 0.020(2) 0.042(2) 0.0142(18) 0.0051(17) -0.0008(15) 0.0031(18)
C27 0.0170(19) 0.033(2) 0.026(2) 0.0050(18) -0.0018(16) 0.0057(17)
C28 0.0152(18) 0.024(2) 0.0189(19) 0.0048(15) 0.0013(15) -0.0001(15)
C29 0.029(2) 0.078(4) 0.020(2) 0.014(2) -0.0044(18) 0.020(2)
C30 0.0136(18) 0.032(2) 0.0171(18) 0.0023(16) -0.0039(15) 0.0008(16)
C31 0.0149(18) 0.027(2) 0.029(2) 0.0025(18) -0.0034(16) 0.0005(16)
C32 0.019(2) 0.043(3) 0.025(2) -0.0085(19) 0.0001(16) 0.0054(19)
C33 0.033(2) 0.028(2) 0.026(2) -0.0037(19) -0.0144(18) 0.0034(19)
C34 0.137(7) 0.025(3) 0.081(5) 0.008(3) -0.071(5) -0.005(3)
C35 0.060(4) 0.047(3) 0.051(3) 0.006(3) 0.004(3) 0.002(3)
C36 0.0146(18) 0.025(2) 0.0092(16) 0.0052(15) 0.0009(13) -0.0008(15)
C37 0.0141(18) 0.027(2) 0.0134(17) -0.0006(16) -0.0001(14) 0.0008(15)
C38 0.0169(18) 0.023(2) 0.0148(18) 0.0039(15) 0.0022(15) 0.0041(15)
C39 0.0139(18) 0.026(2) 0.0135(17) 0.0022(15) 0.0002(14) 0.0005(15)
C40 0.0131(17) 0.031(2) 0.0154(17) 0.0019(16) 0.0011(14) -0.0037(16)
C41 0.0146(18) 0.027(2) 0.0168(18) 0.0012(16) 0.0001(14) -0.0018(16)
C42 0.0174(18) 0.024(2) 0.0212(19) -0.0002(16) -0.0016(16) 0.0024(17)
C43 0.019(2) 0.031(2) 0.0232(19) 0.0038(17) -0.0027(16) 0.0019(17)
C44 0.0190(19) 0.025(2) 0.031(2) 0.0030(18) 0.0058(16) 0.0001(17)
Zr2 0.01546(17) 0.02395(19) 0.01740(17) -0.00577(16) 0.00094(14) -0.00132(15)
Cl3 0.0206(5) 0.0362(6) 0.0234(5) -0.0062(4) 0.0055(4) -0.0009(4)
Cl4 0.0193(5) 0.0344(6) 0.0216(5) -0.0110(4) 0.0022(4) 0.0006(4)
P3 0.0213(5) 0.0282(6) 0.0247(5) -0.0077(5) -0.0005(4) -0.0039(4)
P4 0.0230(6) 0.0259(6) 0.0313(6) -0.0021(5) 0.0028(4) -0.0030(4)
N3 0.0182(15) 0.0248(17) 0.0188(15) -0.0054(14) 0.0004(13) 0.0002(14)
N4 0.0192(17) 0.0228(17) 0.0196(16) -0.0081(14) 0.0001(13) -0.0014(13)
C45 0.0165(19) 0.030(2) 0.0197(19) -0.0057(17) 0.0014(15) 0.0042(16)
C46 0.017(2) 0.037(2) 0.026(2) -0.0058(19) -0.0019(16) -0.0001(18)
C47 0.022(2) 0.038(3) 0.029(2) -0.007(2) -0.0086(18) 0.0054(19)
C48 0.018(2) 0.051(3) 0.030(2) -0.015(2) -0.0023(18) 0.006(2)
C49 0.019(2) 0.034(2) 0.030(2) -0.015(2) 0.0004(17) -0.0020(18)
C50 0.0206(19) 0.029(2) 0.0193(18) -0.0086(18) 0.0032(15) 0.0015(17)
C51 0.025(3) 0.065(4) 0.051(3) -0.017(3) -0.013(2) 0.000(2)
C52 0.043(3) 0.028(2) 0.038(3) -0.017(2) 0.001(2) 0.002(2)
C53 0.071(4) 0.066(4) 0.067(4) -0.026(4) -0.012(4) 0.006(4)
C54 0.036(3) 0.046(3) 0.026(2) -0.015(2) 0.000(2) 0.006(2)
C55 0.029(3) 0.053(3) 0.036(3) -0.003(2) -0.004(2) -0.019(2)
C56 0.077(5) 0.072(4) 0.075(5) 0.034(4) -0.025(4) -0.042(4)
C57 0.062(4) 0.121(6) 0.047(3) -0.028(4) 0.025(3) -0.053(4)
C58 0.0176(19) 0.024(2) 0.0208(19) -0.0031(16) -0.0041(15) 0.0027(16)
C59 0.016(2) 0.027(2) 0.024(2) -0.0011(17) -0.0035(15) 0.0025(15)
C60 0.019(2) 0.038(3) 0.030(2) 0.0026(19) 0.0004(17) 0.0041(18)
C61 0.022(2) 0.030(2) 0.030(2) 0.0049(18) -0.0036(17) 0.0033(17)
C62 0.021(2) 0.026(2) 0.028(2) -0.0080(17) -0.0066(18) 0.0076(18)
C63 0.0199(18) 0.027(2) 0.0191(18) -0.0070(16) -0.0024(15) 0.0044(17)
C64 0.029(2) 0.048(3) 0.020(2) -0.0089(19) 0.0043(17) 0.001(2)
C65 0.045(3) 0.027(2) 0.048(3) 0.006(2) -0.005(2) -0.006(2)
C66 0.030(2) 0.033(2) 0.025(2) -0.0110(19) 0.0035(17) -0.001(2)
C67 0.022(2) 0.032(2) 0.0137(18) -0.0055(16) -0.0017(15) 0.0017(16)
C68 0.028(2) 0.026(2) 0.023(2) 0.0003(18) -0.0016(17) -0.0003(18)
C69 0.020(2) 0.043(3) 0.034(2) -0.004(2) -0.0101(18) -0.0012(19)
C70 0.028(2) 0.034(2) 0.034(2) -0.005(2) -0.0049(19) 0.007(2)
C71 0.033(2) 0.027(2) 0.029(2) -0.0024(18) -0.0044(19) 0.0037(19)
C72 0.024(2) 0.023(2) 0.024(2) -0.0020(17) -0.0008(16) -0.0031(16)
C73 0.035(3) 0.044(3) 0.060(3) 0.003(3) -0.013(3) 0.003(2)
C74 0.041(3) 0.028(2) 0.050(3) -0.009(2) -0.002(2) -0.006(2)
C75 0.119(7) 0.049(4) 0.119(7) -0.019(4) 0.045(6) -0.012(4)
C76 0.050(3) 0.037(3) 0.054(3) -0.009(2) 0.001(3) 0.010(2)
C77 0.042(3) 0.041(3) 0.038(3) 0.008(2) 0.014(2) -0.001(2)
C78 0.055(3) 0.047(3) 0.033(3) 0.002(2) 0.012(2) 0.001(3)
C79 0.071(4) 0.067(4) 0.063(4) 0.005(3) 0.020(3) -0.016(4)
C80 0.0128(18) 0.023(2) 0.0219(19) -0.0001(16) -0.0016(15) 0.0000(15)
C81 0.0146(18) 0.0237(19) 0.0222(19) 0.0003(17) -0.0004(16) 0.0015(15)
C82 0.0140(18) 0.031(2) 0.024(2) 0.0021(17) 0.0000(15) 0.0033(16)
C83 0.0144(19) 0.026(2) 0.029(2) -0.0046(18) -0.0065(16) 0.0022(16)
C84 0.020(2) 0.028(2) 0.0212(19) -0.0086(17) -0.0055(16) 0.0062(17)
C85 0.0157(19) 0.028(2) 0.0194(19) -0.0026(17) -0.0039(15) 0.0049(16)
C86 0.022(2) 0.027(2) 0.022(2) -0.0023(17) 0.0038(16) -0.0028(16)
C87 0.034(3) 0.025(2) 0.043(3) -0.001(2) 0.002(2) -0.0025(19)
C88 0.025(2) 0.033(2) 0.0169(19) -0.0074(17) 0.0032(16) -0.0052(18)

loop_
_atom_type_symbol
_atom_type_description
_atom_type_scat_dispersion_real
_atom_type_scat_dispersion_imag
_atom_type_scat_source
C C 0.0033 0.0016 'International Tables Vol C Tables 4.2.6.8 and 6.1.1.4'
H H 0.0000 0.0000 'International Tables Vol C Tables 4.2.6.8 and 6.1.1.4'
N N 0.0061 0.0033 'International Tables Vol C Tables 4.2.6.8 and 6.1.1.4'
P P 0.1023 0.0942 'International Tables Vol C Tables 4.2.6.8 and 6.1.1.4'
Cl Cl 0.1484 0.1585 'International Tables Vol C Tables 4.2.6.8 and 6.1.1.4'
Zr Zr -2.9673 0.5597 'International Tables Vol C Tables 4.2.6.8 and 6.1.1.4'

loop_
_geom_angle_atom_site_label_1
_geom_angle_atom_site_label_2
_geom_angle_atom_site_label_3
_geom_angle
Cl1 Zr1 P1 84.13(3)
Cl1 Zr1 P2 80.56(3)
Cl2 Zr1 Cl1 156.40(4)
Cl2 Zr1 P1 78.83(3)
Cl2 Zr1 P2 85.12(3)
P1 Zr1 P2 96.11(3)
N1 Zr1 Cl1 98.88(9)
N1 Zr1 Cl2 91.41(9)
N1 Zr1 P1 72.30(8)
N1 Zr1 P2 168.36(8)
N2 Zr1 Cl1 92.94(9)
N2 Zr1 Cl2 100.08(9)
N2 Zr1 P1 167.20(8)
N2 Zr1 P2 71.10(8)
N2 Zr1 N1 120.49(11)
C6 P1 Zr1 94.63(12)
C6 P1 C8 100.94(18)
C6 P1 C11 104.43(17)
C8 P1 Zr1 114.33(13)
C11 P1 Zr1 130.12(14)
C11 P1 C8 106.70(18)
C28 P2 Zr1 94.99(12)
C28 P2 C30 101.53(18)
C28 P2 C33 103.73(19)
C30 P2 Zr1 131.08(13)
C30 P2 C33 103.38(18)
C33 P2 Zr1 116.89(12)
C1 N1 Zr1 129.4(2)
C1 N1 C14 112.6(3)
C14 N1 Zr1 117.6(2)
C23 N2 Zr1 132.2(2)
C23 N2 C36 114.5(3)
C36 N2 Zr1 113.0(2)
C2 C1 N1 123.0(3)
C2 C1 C6 117.1(3)
C6 C1 N1 119.9(3)
C1 C2 H2 119.0
C3 C2 C1 121.9(4)
C3 C2 H2 119.0
C2 C3 H3 119.2
C2 C3 C4 121.6(4)
C4 C3 H3 119.2
C3 C4 C7 120.8(4)
C5 C4 C3 117.4(3)
C5 C4 C7 121.8(4)
C4 C5 H5 119.0
C4 C5 C6 122.0(4)
C6 C5 H5 119.0
C1 C6 P1 117.8(3)
C1 C6 C5 119.7(3)
C5 C6 P1 122.3(3)
C4 C7 H7A 109.5
C4 C7 H7B 109.5
C4 C7 H7C 109.5
H7A C7 H7B 109.5
H7A C7 H7C 109.5
H7B C7 H7C 109.5
P1 C8 H8 105.8
C9 C8 P1 113.2(3)
C9 C8 H8 105.8
C9 C8 C10 110.1(3)
C10 C8 P1 115.3(3)
C10 C8 H8 105.8
C8 C9 H9A 109.5
C8 C9 H9B 109.5
C8 C9 H9C 109.5
H9A C9 H9B 109.5
H9A C9 H9C 109.5
H9B C9 H9C 109.5
C8 C10 H10A 109.5
C8 C10 H10B 109.5
C8 C10 H10C 109.5
H10A C10 H10B 109.5
H10A C10 H10C 109.5
H10B C10 H10C 109.5
P1 C11 H11 107.9
C12 C11 P1 109.6(3)
C12 C11 H11 107.9
C12 C11 C13 110.1(4)
C13 C11 P1 113.3(3)
C13 C11 H11 107.9
C11 C12 H12A 109.5
C11 C12 H12B 109.5
C11 C12 H12C 109.5
H12A C12 H12B 109.5
H12A C12 H12C 109.5
H12B C12 H12C 109.5
C11 C13 H13A 109.5
C11 C13 H13B 109.5
C11 C13 H13C 109.5
H13A C13 H13B 109.5
H13A C13 H13C 109.5
H13B C13 H13C 109.5
C15 C14 N1 119.5(3)
C19 C14 N1 119.6(3)
C19 C14 C15 120.5(3)
C14 C15 C20 121.1(3)
C16 C15 C14 118.8(4)
C16 C15 C20 120.0(3)
C15 C16 H16 119.3
C15 C16 C17 121.4(4)
C17 C16 H16 119.3
C16 C17 C21 119.2(4)
C18 C17 C16 118.6(4)
C18 C17 C21 122.2(4)
C17 C18 H18 118.8
C17 C18 C19 122.4(4)
C19 C18 H18 118.8
C14 C19 C22 121.8(3)
C18 C19 C14 118.2(4)
C18 C19 C22 119.9(4)
C15 C20 H20A 109.5
C15 C20 H20B 109.5
C15 C20 H20C 109.5
H20A C20 H20B 109.5
H20A C20 H20C 109.5
H20B C20 H20C 109.5
C17 C21 H21A 109.5
C17 C21 H21B 109.5
C17 C21 H21C 109.5
H21A C21 H21B 109.5
H21A C21 H21C 109.5
H21B C21 H21C 109.5
C19 C22 H22A 109.5
C19 C22 H22B 109.5
C19 C22 H22C 109.5
H22A C22 H22B 109.5
H22A C22 H22C 109.5
H22B C22 H22C 109.5
C24 C23 N2 121.5(3)
C28 C23 N2 120.5(3)
C28 C23 C24 117.9(3)
C23 C24 H24 119.5
C25 C24 C23 121.0(3)
C25 C24 H24 119.5
C24 C25 H25 119.0
C24 C25 C26 122.0(4)
C26 C25 H25 119.0
C25 C26 C29 120.9(4)
C27 C26 C25 117.4(4)
C27 C26 C29 121.7(4)
C26 C27 H27 118.8
C26 C27 C28 122.4(4)
C28 C27 H27 118.8
C23 C28 P2 117.8(3)
C27 C28 P2 123.0(3)
C27 C28 C23 119.3(3)
C26 C29 H29A 109.5
C26 C29 H29B 109.5
C26 C29 H29C 109.5
H29A C29 H29B 109.5
H29A C29 H29C 109.5
H29B C29 H29C 109.5
P2 C30 H30 106.6
C31 C30 P2 112.9(3)
C31 C30 H30 106.6
C31 C30 C32 111.0(3)
C32 C30 P2 112.7(3)
C32 C30 H30 106.6
C30 C31 H31A 109.5
C30 C31 H31B 109.5
C30 C31 H31C 109.5
H31A C31 H31B 109.5
H31A C31 H31C 109.5
H31B C31 H31C 109.5
C30 C32 H32A 109.5
C30 C32 H32B 109.5
C30 C32 H32C 109.5
H32A C32 H32B 109.5
H32A C32 H32C 109.5
H32B C32 H32C 109.5
P2 C33 H33 107.2
C34 C33 P2 115.2(3)
C34 C33 H33 107.2
C35 C33 P2 113.5(3)
C35 C33 H33 107.2
C35 C33 C34 106.1(5)
C33 C34 H34A 109.5
C33 C34 H34B 109.5
C33 C34 H34C 109.5
H34A C34 H34B 109.5
H34A C34 H34C 109.5
H34B C34 H34C 109.5
C33 C35 H35A 109.5
C33 C35 H35B 109.5
C33 C35 H35C 109.5
H35A C35 H35B 109.5
H35A C35 H35C 109.5
H35B C35 H35C 109.5
C37 C36 N2 120.5(3)
C37 C36 C41 121.0(3)
C41 C36 N2 118.3(3)
C36 C37 C38 119.1(3)
C36 C37 C42 122.4(3)
C38 C37 C42 118.4(3)
C37 C38 H38 119.5
C37 C38 C39 121.1(4)
C39 C38 H38 119.5
C38 C39 C43 119.8(3)
C40 C39 C38 118.9(3)
C40 C39 C43 121.3(4)
C39 C40 H40 118.8
C39 C40 C41 122.4(4)
C41 C40 H40 118.8
C36 C41 C44 122.8(3)
C40 C41 C36 117.3(4)
C40 C41 C44 119.8(4)
C37 C42 H42A 109.5
C37 C42 H42B 109.5
C37 C42 H42C 109.5
H42A C42 H42B 109.5
H42A C42 H42C 109.5
H42B C42 H42C 109.5
C39 C43 H43A 109.5
C39 C43 H43B 109.5
C39 C43 H43C 109.5
H43A C43 H43B 109.5
H43A C43 H43C 109.5
H43B C43 H43C 109.5
C41 C44 H44A 109.5
C41 C44 H44B 109.5
C41 C44 H44C 109.5
H44A C44 H44B 109.5
H44A C44 H44C 109.5
H44B C44 H44C 109.5
Cl3 Zr2 Cl4 156.72(4)
Cl3 Zr2 P3 81.40(3)
Cl3 Zr2 P4 83.46(4)
Cl4 Zr2 P3 82.32(3)
Cl4 Zr2 P4 80.70(4)
P3 Zr2 P4 92.36(3)
N3 Zr2 Cl3 91.96(9)
N3 Zr2 Cl4 99.03(9)
N3 Zr2 P3 72.91(9)
N3 Zr2 P4 165.10(9)
N4 Zr2 Cl3 101.85(9)
N4 Zr2 Cl4 89.46(9)
N4 Zr2 P3 163.63(10)
N4 Zr2 P4 72.28(10)
N4 Zr2 N3 122.61(13)
C50 P3 Zr2 95.73(13)
C50 P3 C52 103.2(2)
C50 P3 C55 105.1(2)
C52 P3 Zr2 118.05(16)
C55 P3 Zr2 128.06(16)
C55 P3 C52 102.8(2)
C72 P4 Zr2 94.76(14)
C72 P4 C74 106.0(2)
C72 P4 C77 100.9(2)
C74 P4 Zr2 124.83(17)
C77 P4 Zr2 121.77(17)
C77 P4 C74 103.9(2)
C45 N3 Zr2 130.9(3)
C45 N3 C58 114.2(3)
C58 N3 Zr2 114.9(2)
C67 N4 Zr2 130.2(3)
C67 N4 C80 113.0(3)
C80 N4 Zr2 116.4(2)
C46 C45 N3 122.3(4)
C46 C45 C50 117.9(4)
C50 C45 N3 119.8(4)
C45 C46 H46 119.7
C47 C46 C45 120.6(4)
C47 C46 H46 119.7
C46 C47 H47 119.0
C48 C47 C46 122.0(4)
C48 C47 H47 119.0
C47 C48 C51 121.7(4)
C49 C48 C47 117.8(4)
C49 C48 C51 120.5(5)
C48 C49 H49 119.1
C48 C49 C50 121.8(4)
C50 C49 H49 119.1
C45 C50 P3 118.5(3)
C49 C50 P3 121.5(3)
C49 C50 C45 119.8(4)
C48 C51 H51A 109.5
C48 C51 H51B 109.5
C48 C51 H51C 109.5
H51A C51 H51B 109.5
H51A C51 H51C 109.5
H51B C51 H51C 109.5
P3 C52 H52 105.8
C53 C52 P3 117.6(4)
C53 C52 H52 105.8
C53 C52 C54 110.0(5)
C54 C52 P3 110.9(3)
C54 C52 H52 105.8
C52 C53 H53A 109.5
C52 C53 H53B 109.5
C52 C53 H53C 109.5
H53A C53 H53B 109.5
H53A C53 H53C 109.5
H53B C53 H53C 109.5
C52 C54 H54A 109.5
C52 C54 H54B 109.5
C52 C54 H54C 109.5
H54A C54 H54B 109.5
H54A C54 H54C 109.5
H54B C54 H54C 109.5
P3 C55 H55 107.4
C56 C55 P3 109.9(4)
C56 C55 H55 107.4
C56 C55 C57 111.5(5)
C57 C55 P3 112.9(4)
C57 C55 H55 107.4
C55 C56 H56A 109.5
C55 C56 H56B 109.5
C55 C56 H56C 109.5
H56A C56 H56B 109.5
H56A C56 H56C 109.5
H56B C56 H56C 109.5
C55 C57 H57A 109.5
C55 C57 H57B 109.5
C55 C57 H57C 109.5
H57A C57 H57B 109.5
H57A C57 H57C 109.5
H57B C57 H57C 109.5
C59 C58 N3 119.6(3)
C59 C58 C63 119.7(4)
C63 C58 N3 120.5(3)
C58 C59 C60 118.8(4)
C58 C59 C64 121.5(4)
C60 C59 C64 119.7(4)
C59 C60 H60 118.8
C61 C60 C59 122.5(4)
C61 C60 H60 118.8
C60 C61 C62 117.3(4)
C60 C61 C65 121.2(4)
C62 C61 C65 121.5(4)
C61 C62 H62 118.6
C61 C62 C63 122.8(4)
C63 C62 H62 118.6
C58 C63 C66 121.7(4)
C62 C63 C58 118.7(4)
C62 C63 C66 119.6(4)
C59 C64 H64A 109.5
C59 C64 H64B 109.5
C59 C64 H64C 109.5
H64A C64 H64B 109.5
H64A C64 H64C 109.5
H64B C64 H64C 109.5
C61 C65 H65A 109.5
C61 C65 H65B 109.5
C61 C65 H65C 109.5
H65A C65 H65B 109.5
H65A C65 H65C 109.5
H65B C65 H65C 109.5
C63 C66 H66A 109.5
C63 C66 H66B 109.5
C63 C66 H66C 109.5
H66A C66 H66B 109.5
H66A C66 H66C 109.5
H66B C66 H66C 109.5
C68 C67 N4 122.7(4)
C68 C67 C72 117.4(4)
C72 C67 N4 119.9(4)
C67 C68 H68 119.3
C69 C68 C67 121.3(4)
C69 C68 H68 119.3
C68 C69 H69 118.8
C68 C69 C70 122.4(4)
C70 C69 H69 118.8
C69 C70 C71 116.8(4)
C69 C70 C73 121.9(4)
C71 C70 C73 121.3(4)
C70 C71 H71 118.4
C70 C71 C72 123.1(4)
C72 C71 H71 118.4
C67 C72 P4 118.0(3)
C71 C72 P4 122.7(3)
C71 C72 C67 119.0(4)
C70 C73 H73A 109.5
C70 C73 H73B 109.5
C70 C73 H73C 109.5
H73A C73 H73B 109.5
H73A C73 H73C 109.5
H73B C73 H73C 109.5
P4 C74 H74 104.1
C75 C74 P4 115.9(4)
C75 C74 H74 104.1
C75 C74 C76 113.1(5)
C76 C74 P4 113.8(4)
C76 C74 H74 104.1
C74 C75 H75A 109.5
C74 C75 H75B 109.5
C74 C75 H75C 109.5
H75A C75 H75B 109.5
H75A C75 H75C 109.5
H75B C75 H75C 109.5
C74 C76 H76A 109.5
C74 C76 H76B 109.5
C74 C76 H76C 109.5
H76A C76 H76B 109.5
H76A C76 H76C 109.5
H76B C76 H76C 109.5
P4 C77 H77 106.2
C78 C77 P4 112.3(3)
C78 C77 H77 106.2
C79 C77 P4 116.1(4)
C79 C77 H77 106.2
C79 C77 C78 109.0(5)
C77 C78 H78A 109.5
C77 C78 H78B 109.5
C77 C78 H78C 109.5
H78A C78 H78B 109.5
H78A C78 H78C 109.5
H78B C78 H78C 109.5
C77 C79 H79A 109.5
C77 C79 H79B 109.5
C77 C79 H79C 109.5
H79A C79 H79B 109.5
H79A C79 H79C 109.5
H79B C79 H79C 109.5
C81 C80 N4 119.8(3)
C85 C80 N4 119.4(3)
C85 C80 C81 120.4(4)
C80 C81 C86 122.8(4)
C82 C81 C80 118.0(4)
C82 C81 C86 119.1(4)
C81 C82 H82 118.8
C81 C82 C83 122.4(4)
C83 C82 H82 118.8
C82 C83 C87 120.7(4)
C84 C83 C82 117.9(4)
C84 C83 C87 121.4(4)
C83 C84 H84 118.8
C83 C84 C85 122.3(4)
C85 C84 H84 118.8
C80 C85 C88 121.9(4)
C84 C85 C80 119.0(4)
C84 C85 C88 119.0(4)
C81 C86 H86A 109.5
C81 C86 H86B 109.5
C81 C86 H86C 109.5
H86A C86 H86B 109.5
H86A C86 H86C 109.5
H86B C86 H86C 109.5
C83 C87 H87A 109.5
C83 C87 H87B 109.5
C83 C87 H87C 109.5
H87A C87 H87B 109.5
H87A C87 H87C 109.5
H87B C87 H87C 109.5
C85 C88 H88A 109.5
C85 C88 H88B 109.5
C85 C88 H88C 109.5
H88A C88 H88B 109.5
H88A C88 H88C 109.5
H88B C88 H88C 109.5

loop_
_geom_bond_atom_site_label_1
_geom_bond_atom_site_label_2
_geom_bond_distance
Zr1 Cl1 2.4618(10)
Zr1 Cl2 2.4504(10)
Zr1 P1 2.8590(10)
Zr1 P2 2.9319(10)
Zr1 N1 2.122(3)
Zr1 N2 2.095(3)
P1 C6 1.816(4)
P1 C8 1.868(4)
P1 C11 1.868(4)
P2 C28 1.817(4)
P2 C30 1.868(4)
P2 C33 1.880(5)
N1 C1 1.414(4)
N1 C14 1.452(5)
N2 C23 1.418(5)
N2 C36 1.456(5)
C1 C2 1.397(5)
C1 C6 1.412(5)
C2 H2 0.9300
C2 C3 1.381(5)
C3 H3 0.9300
C3 C4 1.391(6)
C4 C5 1.381(5)
C4 C7 1.517(5)
C5 H5 0.9300
C5 C6 1.419(5)
C7 H7A 0.9600
C7 H7B 0.9600
C7 H7C 0.9600
C8 H8 0.9800
C8 C9 1.527(5)
C8 C10 1.535(6)
C9 H9A 0.9600
C9 H9B 0.9600
C9 H9C 0.9600
C10 H10A 0.9600
C10 H10B 0.9600
C10 H10C 0.9600
C11 H11 0.9800
C11 C12 1.514(6)
C11 C13 1.524(6)
C12 H12A 0.9600
C12 H12B 0.9600
C12 H12C 0.9600
C13 H13A 0.9600
C13 H13B 0.9600
C13 H13C 0.9600
C14 C15 1.411(5)
C14 C19 1.400(5)
C15 C16 1.386(5)
C15 C20 1.507(5)
C16 H16 0.9300
C16 C17 1.397(6)
C17 C18 1.371(6)
C17 C21 1.523(6)
C18 H18 0.9300
C18 C19 1.396(5)
C19 C22 1.507(6)
C20 H20A 0.9600
C20 H20B 0.9600
C20 H20C 0.9600
C21 H21A 0.9600
C21 H21B 0.9600
C21 H21C 0.9600
C22 H22A 0.9600
C22 H22B 0.9600
C22 H22C 0.9600
C23 C24 1.410(5)
C23 C28 1.409(5)
C24 H24 0.9300
C24 C25 1.369(5)
C25 H25 0.9300
C25 C26 1.399(6)
C26 C27 1.378(6)
C26 C29 1.521(5)
C27 H27 0.9300
C27 C28 1.408(5)
C29 H29A 0.9600
C29 H29B 0.9600
C29 H29C 0.9600
C30 H30 0.9800
C30 C31 1.526(6)
C30 C32 1.538(5)
C31 H31A 0.9600
C31 H31B 0.9600
C31 H31C 0.9600
C32 H32A 0.9600
C32 H32B 0.9600
C32 H32C 0.9600
C33 H33 0.9800
C33 C34 1.542(7)
C33 C35 1.454(7)
C34 H34A 0.9600
C34 H34B 0.9600
C34 H34C 0.9600
C35 H35A 0.9600
C35 H35B 0.9600
C35 H35C 0.9600
C36 C37 1.395(5)
C36 C41 1.414(5)
C37 C38 1.398(5)
C37 C42 1.495(5)
C38 H38 0.9300
C38 C39 1.402(5)
C39 C40 1.368(6)
C39 C43 1.515(5)
C40 H40 0.9300
C40 C41 1.414(5)
C41 C44 1.486(6)
C42 H42A 0.9600
C42 H42B 0.9600
C42 H42C 0.9600
C43 H43A 0.9600
C43 H43B 0.9600
C43 H43C 0.9600
C44 H44A 0.9600
C44 H44B 0.9600
C44 H44C 0.9600
Zr2 Cl3 2.4640(10)
Zr2 Cl4 2.4666(10)
Zr2 P3 2.8488(11)
Zr2 P4 2.8761(12)
Zr2 N3 2.102(3)
Zr2 N4 2.093(3)
P3 C50 1.809(4)
P3 C52 1.872(4)
P3 C55 1.867(5)
P4 C72 1.807(4)
P4 C74 1.893(5)
P4 C77 1.874(5)
N3 C45 1.419(5)
N3 C58 1.454(5)
N4 C67 1.426(5)
N4 C80 1.453(5)
C45 C46 1.396(6)
C45 C50 1.410(6)
C46 H46 0.9300
C46 C47 1.390(6)
C47 H47 0.9300
C47 C48 1.384(7)
C48 C49 1.377(7)
C48 C51 1.526(6)
C49 H49 0.9300
C49 C50 1.406(5)
C51 H51A 0.9600
C51 H51B 0.9600
C51 H51C 0.9600
C52 H52 0.9800
C52 C53 1.470(8)
C52 C54 1.537(7)
C53 H53A 0.9600
C53 H53B 0.9600
C53 H53C 0.9600
C54 H54A 0.9600
C54 H54B 0.9600
C54 H54C 0.9600
C55 H55 0.9800
C55 C56 1.515(8)
C55 C57 1.535(8)
C56 H56A 0.9600
C56 H56B 0.9600
C56 H56C 0.9600
C57 H57A 0.9600
C57 H57B 0.9600
C57 H57C 0.9600
C58 C59 1.397(6)
C58 C63 1.404(5)
C59 C60 1.398(6)
C59 C64 1.502(6)
C60 H60 0.9300
C60 C61 1.378(6)
C61 C62 1.383(6)
C61 C65 1.506(6)
C62 H62 0.9300
C62 C63 1.388(6)
C63 C66 1.509(6)
C64 H64A 0.9600
C64 H64B 0.9600
C64 H64C 0.9600
C65 H65A 0.9600
C65 H65B 0.9600
C65 H65C 0.9600
C66 H66A 0.9600
C66 H66B 0.9600
C66 H66C 0.9600
C67 C68 1.407(6)
C67 C72 1.411(6)
C68 H68 0.9300
C68 C69 1.377(6)
C69 H69 0.9300
C69 C70 1.380(7)
C70 C71 1.381(6)
C70 C73 1.532(6)
C71 H71 0.9300
C71 C72 1.408(6)
C73 H73A 0.9600
C73 H73B 0.9600
C73 H73C 0.9600
C74 H74 0.9800
C74 C75 1.481(9)
C74 C76 1.505(7)
C75 H75A 0.9600
C75 H75B 0.9600
C75 H75C 0.9600
C76 H76A 0.9600
C76 H76B 0.9600
C76 H76C 0.9600
C77 H77 0.9800
C77 C78 1.519(7)
C77 C79 1.487(8)
C78 H78A 0.9600
C78 H78B 0.9600
C78 H78C 0.9600
C79 H79A 0.9600
C79 H79B 0.9600
C79 H79C 0.9600
C80 C81 1.410(5)
C80 C85 1.391(5)
C81 C82 1.392(6)
C81 C86 1.503(5)
C82 H82 0.9300
C82 C83 1.392(6)
C83 C84 1.373(6)
C83 C87 1.503(6)
C84 H84 0.9300
C84 C85 1.390(6)
C85 C88 1.501(6)
C86 H86A 0.9600
C86 H86B 0.9600
C86 H86C 0.9600
C87 H87A 0.9600
C87 H87B 0.9600
C87 H87C 0.9600
C88 H88A 0.9600
C88 H88B 0.9600
C88 H88C 0.9600
